data_4031801
loop_
_publ_author_name
'Ball, R.D.'
'Hall, D.'

_publ_section_title
;
 The crystal structure of Bromotris(tetracarbonylcobalt) tin(IV)
;
_journal_name_full 'Journal of Organometallic Chemistry'
_journal_page_first 293
_journal_page_last 295
_journal_volume 52
_journal_year 1973
_chemical_formula_sum 'C12 Br Co3 O12 Sn'
_chemical_name_systematic 'Br Sn (Co (C O)4)3'
_space_group_IT_number 173
_symmetry_space_group_name_Hall 'P 6c'
_symmetry_space_group_name_H-M 'P 63'
_cell_angle_alpha 90
_cell_angle_beta 90
_cell_angle_gamma 120
_cell_formula_units_Z 2
_cell_length_a 10.2
_cell_length_b 10.2
_cell_length_c 11.81
_cell_volume 1064.096
_citation_journal_id_ASTM JORCAI
_cod_data_source_file Ball_JORCAI_1973_1108.cif
_cod_data_source_block C12Br1Co3O12Sn1
_cod_original_formula_sum 'C12 Br1 Co3 O12 Sn1'
_cod_database_code 4031801

loop_
_symmetry_equiv_pos_as_xyz
x,y,z
x-y,x,z+1/2
-y,x-y,z
-x,-y,z+1/2
-x+y,-x,z
y,-x+y,z+1/2

loop_
_atom_site_label
_atom_site_type_symbol
_atom_site_fract_x
_atom_site_fract_y
_atom_site_fract_z
_atom_site_occupancy
_atom_site_U_iso_or_equiv
O1 O-2 0.1121 0.2201 0.3731 1 0.0
O3 O-2 0.4508 0.1804 0.2261 1 0.0
Br1 Br 0.6667 0.3333 0.7131 1 0.0
C1 C+2 0.2361 0.2651 0.402 1 0.0
C4 C+2 0.3186 0.1668 0.5563 1 0.0
Sn1 Sn 0.6667 0.3333 0.5 1 0.0
C2 C+2 0.4659 0.4791 0.4772 1 0.0
O2 O-2 0.5057 0.6113 0.4866 1 0.0
Co1 Co 0.4023 0.2908 0.4421 1 0.0
O4 O-2 0.2747 0.0767 0.6304 1 0.0
C3 C+2 0.4286 0.239 0.3141 1 0.0
